data_7041146
loop_
_publ_author_name
'Wang, Xiu-Li'
'Wu, Xiao-Mei'
'Liu, Guo-Cheng'
'Lin, Hong-Yan'
'Wang, Xiang'

_publ_section_title
;
 The assembly of thiophene-based bis-pyridyl-bis-amide Co(II) coordination
 polymers and their polypyrrole-functionalized hybrid materials for
 boosting their photocatalytic performances.
;
_journal_issue 48
_journal_name_full 'Dalton transactions (Cambridge, England : 2003)'
_journal_page_first 19341
_journal_page_last 19350
_journal_paper_doi 10.1039/c6dt03430f
_journal_volume 45
_journal_year 2016
_chemical_formula_sum 'C25 H16 Co N4 O8 S'
_chemical_formula_weight 591.41
_space_group_crystal_system triclinic
_space_group_IT_number 2
_space_group_name_Hall '-P 1'
_space_group_name_H-M_alt 'P -1'
_symmetry_space_group_name_Hall '-P 1'
_symmetry_space_group_name_H-M 'P -1'
_atom_sites_solution_hydrogens geom
_audit_creation_method SHELXL-2014/7
_audit_update_record
;
2016-09-01 deposited with the CCDC.
2016-11-09 downloaded from the CCDC.
;
_cell_angle_alpha 81.4500(10)
_cell_angle_beta 78.0800(10)
_cell_angle_gamma 68.5310(10)
_cell_formula_units_Z 2
_cell_length_a 9.5246(7)
_cell_length_b 10.0058(7)
_cell_length_c 13.2187(8)
_cell_measurement_reflns_used 2972
_cell_measurement_temperature 296(2)
_cell_measurement_theta_max 28.330
_cell_measurement_theta_min 1.580
_cell_volume 1143.37(14)
_computing_structure_refinement 'SHELXL-2014/7 (Sheldrick, 2014)'
_diffrn_ambient_temperature 296(2)
_diffrn_measured_fraction_theta_full 0.999
_diffrn_measured_fraction_theta_max 0.993
_diffrn_measurement_device_type 'CCD area detector'
_diffrn_radiation_type MoK\a
_diffrn_radiation_wavelength 0.71073
_diffrn_reflns_av_R_equivalents 0.0181
_diffrn_reflns_av_unetI/netI 0.0384
_diffrn_reflns_Laue_measured_fraction_full 0.999
_diffrn_reflns_Laue_measured_fraction_max 0.993
_diffrn_reflns_limit_h_max 10
_diffrn_reflns_limit_h_min -12
_diffrn_reflns_limit_k_max 13
_diffrn_reflns_limit_k_min -13
_diffrn_reflns_limit_l_max 14
_diffrn_reflns_limit_l_min -17
_diffrn_reflns_number 8546
_diffrn_reflns_point_group_measured_fraction_full 0.999
_diffrn_reflns_point_group_measured_fraction_max 0.993
_diffrn_reflns_theta_full 25.242
_diffrn_reflns_theta_max 28.330
_diffrn_reflns_theta_min 1.580
_exptl_absorpt_coefficient_mu 0.906
_exptl_absorpt_correction_T_max 0.872
_exptl_absorpt_correction_T_min 0.861
_exptl_absorpt_correction_type multi-scan
_exptl_absorpt_process_details SADABS
_exptl_crystal_colour purple
_exptl_crystal_density_diffrn 1.718
_exptl_crystal_description block
_exptl_crystal_F_000 602
_exptl_crystal_size_max 0.170
_exptl_crystal_size_mid 0.160
_exptl_crystal_size_min 0.155
_exptl_transmission_factor_max 0.872
_exptl_transmission_factor_min 0.861
_refine_diff_density_max 0.655
_refine_diff_density_min -0.736
_refine_diff_density_rms 0.067
_refine_ls_extinction_method none
_refine_ls_goodness_of_fit_ref 0.999
_refine_ls_hydrogen_treatment constr
_refine_ls_matrix_type full
_refine_ls_number_parameters 372
_refine_ls_number_reflns 5674
_refine_ls_number_restraints 0
_refine_ls_restrained_S_all 0.999
_refine_ls_R_factor_all 0.0537
_refine_ls_R_factor_gt 0.0400
_refine_ls_shift/su_max 0.001
_refine_ls_shift/su_mean 0.000
_refine_ls_structure_factor_coef Fsqd
_refine_ls_weighting_details 'w=1/[\s^2^(Fo^2^)+(0.0463P)^2^+0.8015P] where P=(Fo^2^+2Fc^2^)/3'
_refine_ls_weighting_scheme calc
_refine_ls_wR_factor_gt 0.0935
_refine_ls_wR_factor_ref 0.1011
_reflns_Friedel_coverage 0.000
_reflns_number_gt 4579
_reflns_number_total 5674
_reflns_threshold_expression 'I > 2\s(I)'
_cod_data_source_file c6dt03430f2.cif
_cod_data_source_block 3
_cod_depositor_comments
;
The following automatic conversions were performed:

'_exptl_absorpt_correction_type' value 'Multi-scan' changed to
'multi-scan' according to
/usr/data/users/saulius/crontab/automatic-downloads/rss-feeds/RSC/lib/dictionaries/cif_core.dic
dictionary named 'cif_core.dic' version 2.4.2 from 2011-04-26.

Automatic conversion script
Id: cif_fix_values 4268 2015-11-12 08:31:59Z antanas 

 Adding full bibliography for 7041144--7041148.cif.
;
_cod_database_code 7041146
_shelx_shelxl_version_number 2014/7
_shelx_space_group_comment
;
The symmetry employed for this shelxl refinement is uniquely defined
by the following loop, which should always be used as a source of
symmetry information in preference to the above space-group names.
They are only intended as comments.
;
_shelx_estimated_absorpt_t_min 0.861
_shelx_estimated_absorpt_t_max 0.872

loop_
_space_group_symop_operation_xyz
'x, y, z'
'-x, -y, -z'

loop_
_atom_site_label
_atom_site_type_symbol
_atom_site_fract_x
_atom_site_fract_y
_atom_site_fract_z
_atom_site_U_iso_or_equiv
_atom_site_adp_type
_atom_site_occupancy
_atom_site_site_symmetry_order
_atom_site_calc_flag
_atom_site_refinement_flags_posn
_atom_site_refinement_flags_adp
_atom_site_refinement_flags_occupancy
_atom_site_disorder_assembly
_atom_site_disorder_group
Co1 Co 1.03180(4) -0.17755(3) 0.59342(2) 0.02321(9) Uani 1 1 d . . . . .
S1 S 1.37412(8) -0.60421(11) 0.09051(7) 0.0649(3) Uani 1 1 d . . . . .
O1 O 0.9362(2) -0.65944(17) 0.25698(13) 0.0373(4) Uani 1 1 d . . . . .
C1 C 0.9570(3) -0.5765(2) 0.31072(16) 0.0249(4) Uani 1 1 d . . . . .
N1 N 1.7963(2) -1.0856(2) -0.33501(14) 0.0297(4) Uani 1 1 d . . . . .
O2 O 0.9778(2) -0.61554(17) 0.40269(12) 0.0368(4) Uani 1 1 d . . . . .
N2 N 1.6087(2) -0.9125(2) -0.09587(15) 0.0356(5) Uani 1 1 d . . . . .
H2 H 1.6834 -0.9537 -0.0619 0.043 Uiso 1 1 calc R U . . .
C2 C 0.9518(2) -0.4275(2) 0.26729(15) 0.0207(4) Uani 1 1 d . . . . .
O3 O 0.9061(2) -0.08611(17) -0.02865(12) 0.0348(4) Uani 1 1 d . . . . .
N3 N 1.5069(3) -0.4410(3) 0.29067(18) 0.0481(6) Uani 1 1 d . . . . .
H3A H 1.6039 -0.4819 0.2722 0.058 Uiso 1 1 calc R U . A 1
C3 C 0.9508(2) -0.3888(2) 0.16237(15) 0.0217(4) Uani 1 1 d . . . . .
H3 H 0.9545 -0.4553 0.1188 0.026 Uiso 1 1 calc R U . . .
O4 O 0.9974(2) -0.32243(17) -0.04588(12) 0.0400(4) Uani 1 1 d . . . . .
H4 H 0.9883 -0.2960 -0.1067 0.060 Uiso 1 1 calc R U . . .
N4 N 1.2692(2) -0.2519(2) 0.52015(15) 0.0312(4) Uani 1 1 d . . . . .
C4 C 0.9443(2) -0.2499(2) 0.12205(15) 0.0193(4) Uani 1 1 d . . . . .
O5 O 0.9660(2) -0.12780(18) 0.45263(12) 0.0383(4) Uani 1 1 d . . . . .
C5 C 0.9366(2) -0.1498(2) 0.18749(15) 0.0191(4) Uani 1 1 d . . . . .
H5 H 0.9296 -0.0566 0.1608 0.023 Uiso 1 1 calc R U . . .
O6 O 0.91904(19) 0.04421(15) 0.32636(11) 0.0283(3) Uani 1 1 d . . . . .
C6 C 0.9393(2) -0.1887(2) 0.29307(15) 0.0183(4) Uani 1 1 d . . . . .
C7 C 0.9484(2) -0.3283(2) 0.33257(15) 0.0211(4) Uani 1 1 d . . . . .
H7 H 0.9523 -0.3554 0.4026 0.025 Uiso 1 1 calc R U . . .
O7 O 1.3687(2) -0.7501(3) -0.0834(2) 0.0758(8) Uani 1 1 d . . . . .
C8 C 0.9450(3) -0.2087(2) 0.00908(16) 0.0239(4) Uani 1 1 d . . . . .
O8 O 1.2916(5) -0.3757(7) 0.2338(4) 0.063(2) Uani 0.623(13) 1 d . . P B 1
O8A O 1.2744(7) -0.486(2) 0.2927(11) 0.102(7) Uani 0.377(13) 1 d . . P B 2
C9 C 1.6765(3) -1.0717(3) -0.3791(2) 0.0413(6) Uani 1 1 d . . . . .
H9 H 1.6947 -1.1059 -0.4440 0.050 Uiso 1 1 calc R U . . .
C10 C 1.5281(4) -1.0091(3) -0.3324(2) 0.0505(7) Uani 1 1 d . . . . .
H10 H 1.4482 -1.0027 -0.3652 0.061 Uiso 1 1 calc R U . . .
C11 C 1.4966(3) -0.9554(3) -0.2361(2) 0.0443(6) Uani 1 1 d . . . . .
H11 H 1.3965 -0.9130 -0.2034 0.053 Uiso 1 1 calc R U . . .
C12 C 1.6201(3) -0.9671(3) -0.19041(18) 0.0315(5) Uani 1 1 d . . . . .
C13 C 1.7662(3) -1.0338(2) -0.24221(17) 0.0291(5) Uani 1 1 d . . . . .
H13 H 1.8484 -1.0431 -0.2107 0.035 Uiso 1 1 calc R U . . .
C14 C 1.4913(3) -0.8014(3) -0.0538(2) 0.0399(6) Uani 1 1 d . . . . .
C15 C 1.5230(3) -0.7400(3) 0.03083(19) 0.0379(6) Uani 1 1 d . . . . .
C16 C 1.6551(3) -0.7654(3) 0.0674(2) 0.0429(6) Uani 1 1 d . . . . .
H16 H 1.7477 -0.8355 0.0439 0.051 Uiso 1 1 calc R U . . .
C17 C 1.6362(3) -0.6746(3) 0.1444(2) 0.0462(7) Uani 1 1 d . . . . .
H17 H 1.7143 -0.6784 0.1782 0.055 Uiso 1 1 calc R U . . .
C18 C 1.4905(3) -0.5805(3) 0.1638(2) 0.0484(7) Uani 1 1 d . . . . .
C19 C 1.4246(12) -0.4535(10) 0.2327(7) 0.0396(17) Uani 0.623(13) 1 d . . P B 1
C19A C 1.405(2) -0.502(2) 0.2529(15) 0.056(4) Uani 0.377(13) 1 d . . P B 2
C20 C 1.4620(3) -0.3689(3) 0.38207(19) 0.0379(6) Uani 1 1 d . . . . .
C21 C 1.5744(3) -0.3636(3) 0.4312(2) 0.0478(7) Uani 1 1 d . . . . .
H21 H 1.6770 -0.4006 0.4016 0.057 Uiso 1 1 calc R U . . .
C22 C 1.5326(3) -0.3025(3) 0.5250(2) 0.0485(7) Uani 1 1 d . . . . .
H22 H 1.6064 -0.2985 0.5596 0.058 Uiso 1 1 calc R U . . .
C23 C 1.3799(3) -0.2478(3) 0.5661(2) 0.0391(6) Uani 1 1 d . . . . .
H23 H 1.3523 -0.2059 0.6288 0.047 Uiso 1 1 calc R U . . .
C24 C 1.3098(3) -0.3113(3) 0.42901(19) 0.0359(6) Uani 1 1 d . . . . .
H24 H 1.2336 -0.3140 0.3961 0.043 Uiso 1 1 calc R U . . .
C25 C 0.9410(2) -0.0835(2) 0.36251(15) 0.0199(4) Uani 1 1 d . . . . .

loop_
_atom_site_aniso_label
_atom_site_aniso_U_11
_atom_site_aniso_U_22
_atom_site_aniso_U_33
_atom_site_aniso_U_23
_atom_site_aniso_U_13
_atom_site_aniso_U_12
Co1 0.04268(19) 0.01497(14) 0.01553(14) -0.00426(9) -0.00645(11) -0.01207(12)
S1 0.0309(4) 0.0972(7) 0.0557(5) -0.0512(5) -0.0095(3) 0.0091(4)
O1 0.0689(13) 0.0213(8) 0.0335(9) -0.0002(6) -0.0159(8) -0.0262(8)
C1 0.0369(12) 0.0170(9) 0.0226(10) -0.0016(8) -0.0038(9) -0.0120(9)
N1 0.0423(11) 0.0273(10) 0.0237(9) -0.0056(7) -0.0076(8) -0.0144(9)
O2 0.0709(13) 0.0214(8) 0.0227(8) 0.0015(6) -0.0101(8) -0.0213(8)
N2 0.0334(11) 0.0438(12) 0.0276(10) -0.0123(9) -0.0076(8) -0.0060(9)
C2 0.0288(11) 0.0139(9) 0.0209(9) -0.0017(7) -0.0040(8) -0.0090(8)
O3 0.0598(11) 0.0243(8) 0.0230(8) 0.0027(6) -0.0156(8) -0.0146(8)
N3 0.0462(13) 0.0516(14) 0.0411(13) -0.0275(11) 0.0085(11) -0.0101(11)
C3 0.0303(11) 0.0163(9) 0.0219(10) -0.0064(7) -0.0053(8) -0.0097(8)
O4 0.0747(13) 0.0263(8) 0.0192(8) -0.0078(6) -0.0058(8) -0.0163(8)
N4 0.0437(12) 0.0256(9) 0.0255(9) -0.0091(7) -0.0028(8) -0.0121(8)
C4 0.0272(10) 0.0158(9) 0.0166(9) -0.0037(7) -0.0049(8) -0.0078(8)
O5 0.0707(13) 0.0313(9) 0.0185(7) -0.0026(6) -0.0161(8) -0.0195(9)
C5 0.0268(10) 0.0134(8) 0.0187(9) -0.0029(7) -0.0053(8) -0.0074(7)
O6 0.0501(10) 0.0160(7) 0.0229(7) -0.0056(6) -0.0065(7) -0.0145(7)
C6 0.0247(10) 0.0148(9) 0.0175(9) -0.0048(7) -0.0034(7) -0.0079(7)
C7 0.0309(11) 0.0181(9) 0.0166(9) -0.0018(7) -0.0044(8) -0.0107(8)
O7 0.0341(11) 0.102(2) 0.0892(18) -0.0611(16) -0.0227(12) 0.0061(12)
C8 0.0333(11) 0.0236(10) 0.0194(10) -0.0051(8) -0.0064(8) -0.0128(9)
O8 0.045(2) 0.078(4) 0.053(3) -0.040(3) -0.0140(18) 0.010(2)
O8A 0.024(3) 0.175(15) 0.112(10) -0.121(11) 0.003(4) -0.008(4)
C9 0.0523(16) 0.0466(15) 0.0346(13) -0.0155(11) -0.0123(12) -0.0208(13)
C10 0.0495(17) 0.0618(19) 0.0541(17) -0.0212(15) -0.0192(14) -0.0234(15)
C11 0.0361(14) 0.0522(16) 0.0503(16) -0.0199(13) -0.0078(12) -0.0155(12)
C12 0.0383(13) 0.0309(12) 0.0287(11) -0.0052(9) -0.0071(10) -0.0140(10)
C13 0.0366(12) 0.0310(11) 0.0221(10) -0.0036(9) -0.0084(9) -0.0120(10)
C14 0.0313(13) 0.0511(16) 0.0372(13) -0.0181(12) -0.0026(11) -0.0102(11)
C15 0.0298(12) 0.0483(15) 0.0310(12) -0.0176(11) 0.0012(10) -0.0059(11)
C16 0.0331(13) 0.0511(16) 0.0405(14) -0.0239(12) -0.0021(11) -0.0043(12)
C17 0.0343(14) 0.0587(18) 0.0429(15) -0.0261(13) -0.0065(12) -0.0046(12)
C18 0.0364(14) 0.0661(19) 0.0361(14) -0.0300(13) -0.0031(11) -0.0017(13)
C19 0.036(4) 0.043(4) 0.034(3) -0.019(3) 0.002(2) -0.005(3)
C19A 0.036(6) 0.074(11) 0.060(10) -0.051(8) -0.011(6) -0.004(7)
C20 0.0453(15) 0.0327(12) 0.0344(13) -0.0133(10) 0.0028(11) -0.0131(11)
C21 0.0412(15) 0.0440(15) 0.0603(18) -0.0211(13) 0.0069(13) -0.0188(13)
C22 0.0483(16) 0.0476(16) 0.0598(18) -0.0204(14) -0.0110(14) -0.0210(13)
C23 0.0513(16) 0.0337(13) 0.0367(13) -0.0146(10) -0.0078(12) -0.0150(11)
C24 0.0431(14) 0.0331(12) 0.0302(12) -0.0154(10) -0.0034(10) -0.0083(11)
C25 0.0252(10) 0.0203(9) 0.0170(9) -0.0055(7) -0.0019(8) -0.0103(8)

loop_
_atom_type_symbol
_atom_type_description
_atom_type_scat_dispersion_real
_atom_type_scat_dispersion_imag
_atom_type_scat_source
C C 0.0033 0.0016 'International Tables Vol C Tables 4.2.6.8 and 6.1.1.4'
H H 0.0000 0.0000 'International Tables Vol C Tables 4.2.6.8 and 6.1.1.4'
Co Co 0.3494 0.9721 'International Tables Vol C Tables 4.2.6.8 and 6.1.1.4'
N N 0.0061 0.0033 'International Tables Vol C Tables 4.2.6.8 and 6.1.1.4'
O O 0.0106 0.0060 'International Tables Vol C Tables 4.2.6.8 and 6.1.1.4'
S S 0.1246 0.1234 'International Tables Vol C Tables 4.2.6.8 and 6.1.1.4'

loop_
_geom_angle_atom_site_label_1
_geom_angle_atom_site_label_2
_geom_angle_atom_site_label_3
_geom_angle
_geom_angle_site_symmetry_1
_geom_angle_site_symmetry_3
O5 Co1 O6 125.93(6) . 2_756
O5 Co1 O2 90.08(7) . 2_746
O6 Co1 O2 143.99(6) 2_756 2_746
O5 Co1 N1 89.49(8) . 1_466
O6 Co1 N1 87.73(7) 2_756 1_466
O2 Co1 N1 93.89(7) 2_746 1_466
O5 Co1 N4 90.16(8) . .
O6 Co1 N4 88.62(7) 2_756 .
O2 Co1 N4 90.87(7) 2_746 .
N1 Co1 N4 175.22(7) 1_466 .
O5 Co1 O1 147.51(6) . 2_746
O6 Co1 O1 86.14(6) 2_756 2_746
O2 Co1 O1 58.13(6) 2_746 2_746
N1 Co1 O1 86.48(7) 1_466 2_746
N4 Co1 O1 96.35(7) . 2_746
C15 S1 C18 91.26(13) . .
C1 O1 Co1 84.54(12) . 2_746
O2 C1 O1 120.36(19) . .
O2 C1 C2 118.83(18) . .
O1 C1 C2 120.77(19) . .
C13 N1 C9 117.3(2) . .
C13 N1 Co1 118.46(16) . 1_644
C9 N1 Co1 124.24(16) . 1_644
C1 O2 Co1 96.96(13) . 2_746
C14 N2 C12 125.8(2) . .
C14 N2 H2 117.1 . .
C12 N2 H2 117.1 . .
C3 C2 C7 120.02(18) . .
C3 C2 C1 119.90(18) . .
C7 C2 C1 120.09(18) . .
C19 N3 C20 128.7(5) . .
C20 N3 C19A 122.6(7) . .
C19 N3 H3A 115.7 . .
C20 N3 H3A 115.7 . .
C2 C3 C4 119.97(18) . .
C2 C3 H3 120.0 . .
C4 C3 H3 120.0 . .
C8 O4 H4 109.5 . .
C23 N4 C24 118.2(2) . .
C23 N4 Co1 121.49(16) . .
C24 N4 Co1 120.25(17) . .
C5 C4 C3 120.04(18) . .
C5 C4 C8 119.96(17) . .
C3 C4 C8 120.00(17) . .
C25 O5 Co1 169.42(16) . .
C4 C5 C6 120.20(17) . .
C4 C5 H5 119.9 . .
C6 C5 H5 119.9 . .
C25 O6 Co1 118.65(13) . 2_756
C7 C6 C5 119.48(17) . .
C7 C6 C25 120.24(17) . .
C5 C6 C25 120.20(17) . .
C6 C7 C2 120.25(18) . .
C6 C7 H7 119.9 . .
C2 C7 H7 119.9 . .
O3 C8 O4 123.64(19) . .
O3 C8 C4 124.09(18) . .
O4 C8 C4 112.24(18) . .
N1 C9 C10 122.6(2) . .
N1 C9 H9 118.7 . .
C10 C9 H9 118.7 . .
C9 C10 C11 120.3(3) . .
C9 C10 H10 119.9 . .
C11 C10 H10 119.9 . .
C10 C11 C12 117.7(3) . .
C10 C11 H11 121.2 . .
C12 C11 H11 121.2 . .
C13 C12 C11 118.4(2) . .
C13 C12 N2 116.6(2) . .
C11 C12 N2 125.0(2) . .
N1 C13 C12 123.9(2) . .
N1 C13 H13 118.1 . .
C12 C13 H13 118.1 . .
O7 C14 N2 123.8(2) . .
O7 C14 C15 121.0(2) . .
N2 C14 C15 115.2(2) . .
C16 C15 C14 131.6(2) . .
C16 C15 S1 111.58(19) . .
C14 C15 S1 116.72(19) . .
C15 C16 C17 112.8(2) . .
C15 C16 H16 123.6 . .
C17 C16 H16 123.6 . .
C18 C17 C16 112.1(3) . .
C18 C17 H17 123.9 . .
C16 C17 H17 123.9 . .
C17 C18 C19A 132.0(8) . .
C17 C18 C19 129.3(5) . .
C17 C18 S1 112.2(2) . .
C19A C18 S1 112.1(7) . .
C19 C18 S1 118.3(4) . .
O8 C19 N3 122.9(8) . .
O8 C19 C18 118.7(8) . .
N3 C19 C18 118.2(8) . .
O8A C19A C18 127.4(12) . .
O8A C19A N3 124.4(12) . .
C18 C19A N3 108.2(11) . .
C21 C20 C24 118.5(2) . .
C21 C20 N3 118.5(2) . .
C24 C20 N3 122.9(2) . .
C20 C21 C22 119.2(3) . .
C20 C21 H21 120.4 . .
C22 C21 H21 120.4 . .
C23 C22 C21 118.8(3) . .
C23 C22 H22 120.6 . .
C21 C22 H22 120.6 . .
N4 C23 C22 123.1(2) . .
N4 C23 H23 118.5 . .
C22 C23 H23 118.5 . .
N4 C24 C20 122.3(2) . .
N4 C24 H24 118.8 . .
C20 C24 H24 118.8 . .
O5 C25 O6 123.28(18) . .
O5 C25 C6 118.54(18) . .
O6 C25 C6 118.17(17) . .

loop_
_geom_bond_atom_site_label_1
_geom_bond_atom_site_label_2
_geom_bond_distance
_geom_bond_site_symmetry_2
Co1 O5 2.0204(16) .
Co1 O6 2.0511(15) 2_756
Co1 O2 2.0981(16) 2_746
Co1 N1 2.155(2) 1_466
Co1 N4 2.164(2) .
Co1 O1 2.3643(16) 2_746
S1 C15 1.710(2) .
S1 C18 1.712(3) .
O1 C1 1.260(3) .
O1 Co1 2.3643(16) 2_746
C1 O2 1.253(3) .
C1 C2 1.502(3) .
N1 C13 1.338(3) .
N1 C9 1.340(3) .
N1 Co1 2.155(2) 1_644
O2 Co1 2.0981(16) 2_746
N2 C14 1.346(3) .
N2 C12 1.406(3) .
N2 H2 0.8600 .
C2 C3 1.384(3) .
C2 C7 1.397(3) .
O3 C8 1.205(3) .
N3 C19 1.252(11) .
N3 C20 1.408(3) .
N3 C19A 1.514(16) .
N3 H3A 0.8600 .
C3 C4 1.397(3) .
C3 H3 0.9300 .
O4 C8 1.323(2) .
O4 H4 0.8200 .
N4 C23 1.336(3) .
N4 C24 1.344(3) .
C4 C5 1.391(3) .
C4 C8 1.488(3) .
O5 C25 1.247(2) .
C5 C6 1.395(3) .
C5 H5 0.9300 .
O6 C25 1.253(2) .
O6 Co1 2.0511(14) 2_756
C6 C7 1.394(3) .
C6 C25 1.502(3) .
C7 H7 0.9300 .
O7 C14 1.213(3) .
O8 C19 1.218(11) .
O8A C19A 1.204(18) .
C9 C10 1.370(4) .
C9 H9 0.9300 .
C10 C11 1.387(4) .
C10 H10 0.9300 .
C11 C12 1.390(4) .
C11 H11 0.9300 .
C12 C13 1.383(3) .
C13 H13 0.9300 .
C14 C15 1.483(3) .
C15 C16 1.365(4) .
C16 C17 1.405(4) .
C16 H16 0.9300 .
C17 C18 1.358(4) .
C17 H17 0.9300 .
C18 C19A 1.444(16) .
C18 C19 1.536(10) .
C20 C21 1.382(4) .
C20 C24 1.394(4) .
C21 C22 1.383(4) .
C21 H21 0.9300 .
C22 C23 1.375(4) .
C22 H22 0.9300 .
C23 H23 0.9300 .
C24 H24 0.9300 .

loop_
_geom_torsion_atom_site_label_1
_geom_torsion_atom_site_label_2
_geom_torsion_atom_site_label_3
_geom_torsion_atom_site_label_4
_geom_torsion
_geom_torsion_site_symmetry_1
_geom_torsion_site_symmetry_4
Co1 O1 C1 O2 -1.3(2) 2_746 .
Co1 O1 C1 C2 -179.0(2) 2_746 .
O1 C1 O2 Co1 1.5(3) . 2_746
C2 C1 O2 Co1 179.25(17) . 2_746
O2 C1 C2 C3 170.9(2) . .
O1 C1 C2 C3 -11.4(3) . .
O2 C1 C2 C7 -8.9(3) . .
O1 C1 C2 C7 168.8(2) . .
C7 C2 C3 C4 -0.9(3) . .
C1 C2 C3 C4 179.32(19) . .
C2 C3 C4 C5 -0.9(3) . .
C2 C3 C4 C8 179.32(19) . .
C3 C4 C5 C6 1.7(3) . .
C8 C4 C5 C6 -178.58(19) . .
C4 C5 C6 C7 -0.6(3) . .
C4 C5 C6 C25 176.13(19) . .
C5 C6 C7 C2 -1.2(3) . .
C25 C6 C7 C2 -177.96(19) . .
C3 C2 C7 C6 2.0(3) . .
C1 C2 C7 C6 -178.23(19) . .
C5 C4 C8 O3 -17.0(3) . .
C3 C4 C8 O3 162.7(2) . .
C5 C4 C8 O4 161.3(2) . .
C3 C4 C8 O4 -19.0(3) . .
C13 N1 C9 C10 -0.8(4) . .
Co1 N1 C9 C10 -178.2(2) 1_644 .
N1 C9 C10 C11 0.8(5) . .
C9 C10 C11 C12 0.3(5) . .
C10 C11 C12 C13 -1.2(4) . .
C10 C11 C12 N2 176.9(3) . .
C14 N2 C12 C13 152.8(3) . .
C14 N2 C12 C11 -25.3(4) . .
C9 N1 C13 C12 -0.2(4) . .
Co1 N1 C13 C12 177.31(18) 1_644 .
C11 C12 C13 N1 1.2(4) . .
N2 C12 C13 N1 -177.0(2) . .
C12 N2 C14 O7 13.2(5) . .
C12 N2 C14 C15 -164.7(2) . .
O7 C14 C15 C16 -170.0(3) . .
N2 C14 C15 C16 7.9(5) . .
O7 C14 C15 S1 5.0(4) . .
N2 C14 C15 S1 -177.0(2) . .
C18 S1 C15 C16 0.6(3) . .
C18 S1 C15 C14 -175.4(2) . .
C14 C15 C16 C17 175.3(3) . .
S1 C15 C16 C17 0.0(4) . .
C15 C16 C17 C18 -0.9(4) . .
C16 C17 C18 C19A 157.4(11) . .
C16 C17 C18 C19 -172.9(5) . .
C16 C17 C18 S1 1.3(4) . .
C15 S1 C18 C17 -1.1(3) . .
C15 S1 C18 C19A -162.1(10) . .
C15 S1 C18 C19 173.8(4) . .
C20 N3 C19 O8 17.9(10) . .
C20 N3 C19 C18 -156.9(4) . .
C17 C18 C19 O8 175.0(6) . .
S1 C18 C19 O8 1.0(8) . .
C17 C18 C19 N3 -10.0(10) . .
S1 C18 C19 N3 176.0(5) . .
C17 C18 C19A O8A -136.2(16) . .
S1 C18 C19A O8A 20(2) . .
C17 C18 C19A N3 43.5(18) . .
S1 C18 C19A N3 -160.4(8) . .
C20 N3 C19A O8A 5(2) . .
C20 N3 C19A C18 -174.3(7) . .
C19 N3 C20 C21 -177.0(6) . .
C19A N3 C20 C21 156.7(10) . .
C19 N3 C20 C24 7.5(7) . .
C19A N3 C20 C24 -18.8(10) . .
C24 C20 C21 C22 0.4(4) . .
N3 C20 C21 C22 -175.3(3) . .
C20 C21 C22 C23 -0.5(5) . .
C24 N4 C23 C22 -0.7(4) . .
Co1 N4 C23 C22 175.7(2) . .
C21 C22 C23 N4 0.7(5) . .
C23 N4 C24 C20 0.5(4) . .
Co1 N4 C24 C20 -175.89(19) . .
C21 C20 C24 N4 -0.4(4) . .
N3 C20 C24 N4 175.1(2) . .
Co1 O5 C25 O6 -42.5(10) . .
Co1 O5 C25 C6 136.6(8) . .
Co1 O6 C25 O5 12.7(3) 2_756 .
Co1 O6 C25 C6 -166.36(14) 2_756 .
C7 C6 C25 O5 7.1(3) . .
C5 C6 C25 O5 -169.6(2) . .
C7 C6 C25 O6 -173.81(19) . .
C5 C6 C25 O6 9.5(3) . .
